data_1576454
loop_
_publ_author_name
'Radovi&#x107;, Aleksa'
'Healy, Maria C.'
'Datta, Arnadeep'
'Das, Deborshee'
'Cai, Likun'
'Diaz, Steven'
'Gogoi, Achyut Ranjan'
'Wolford, Nikki J.'
'Carpenter, Stephanie H.'
'Brenessel, William W.'
'McCamant, David'
'Gutierrez, Osvaldo'
'Neidig, Michael L.'

_publ_section_title
;
 Iron tris-mesityl: a homoleptic iron(ii) ferrate species for directed C-H
 activation.
;
_journal_issue 14
_journal_name_full 'Chemical science'
_journal_page_first 7002
_journal_page_last 7009
_journal_paper_doi 10.1039/d5sc08832a
_journal_volume 17
_journal_year 2026
_chemical_formula_moiety 'C39 H24 Fe N3, C18 H36 K N2 O6'
_chemical_formula_sum 'C57 H60 Fe K N5 O6'
_chemical_formula_weight 1006.05
_space_group_crystal_system monoclinic
_space_group_IT_number 14
_space_group_name_Hall '-P 2yn'
_space_group_name_H-M_alt 'P 1 21/n 1'
_atom_sites_solution_hydrogens geom
_atom_sites_solution_primary dual
_atom_sites_solution_secondary difmap
_audit_creation_date 2021-03-19
_audit_creation_method
;
Olex2 1.3-ac4
(compiled 2020.03.28 svn.rd84adfe8 for Rigaku Oxford Diffraction, GUI svn.r6032)
;
_audit_update_record
;
2024-07-30 deposited with the CCDC.	2026-02-04 downloaded from the CCDC.
;
_cell_angle_alpha 90
_cell_angle_beta 99.3230(10)
_cell_angle_gamma 90
_cell_formula_units_Z 4
_cell_length_a 12.6152(2)
_cell_length_b 13.0318(2)
_cell_length_c 31.1990(4)
_cell_measurement_reflns_used 27632
_cell_measurement_temperature 232.99(10)
_cell_measurement_theta_max 77.1470
_cell_measurement_theta_min 2.8850
_cell_volume 5061.33(13)
_computing_cell_refinement 'CrysAlisPro 1.171.41.103a (Rigaku OD, 2021)'
_computing_data_collection 'CrysAlisPro 1.171.41.103a (Rigaku OD, 2021)'
_computing_data_reduction 'CrysAlisPro 1.171.41.103a (Rigaku OD, 2021)'
_computing_molecular_graphics 'Olex2 1.3-ac4 (Dolomanov et al., 2009)'
_computing_publication_material 'Olex2 1.3-ac4 (Dolomanov et al., 2009)'
_computing_structure_refinement 'SHELXL 2018/3 (Sheldrick, 2015b)'
_computing_structure_solution 'SHELXT 2018/2 (Sheldrick, 2015a)'
_diffrn_ambient_environment N~2~
_diffrn_ambient_temperature 232.99(10)
_diffrn_detector 'Hybrid Pixel Array Detector'
_diffrn_detector_area_resol_mean 10.0000
_diffrn_detector_type HyPix
_diffrn_measured_fraction_theta_full 0.997
_diffrn_measured_fraction_theta_max 0.986
_diffrn_measurement_details
;
List of Runs (angles in degrees, time in seconds):

  # Type    Start    End  Width  t~exp~   \w     \q     \k     \f   Frames
#--------------------------------------------------------------------------
  1  \w    -31.00  22.00   0.50    3.46    --  -49.75  39.00  82.00  106
  2  \w     42.00 121.00   0.50    3.46    --   49.75  39.00  82.00  158
  3  \w    -21.00  43.00   0.50    3.46    --   49.75 -39.00 -72.00  128
  4  \w   -155.00 -76.00   0.50   13.86    --  -84.25 -39.00 -72.00  158
  5  \w     98.00 177.00   0.50   13.86    --  105.75  39.00  82.00  158
  6  \w   -121.00 -70.00   0.50    3.46    --  -49.75-125.00  90.00  102
  7  \w   -121.00 -42.00   0.50    3.46    --  -49.75 -39.00 -72.00  158
  8  \w   -121.00 -70.00   0.50    3.46    --  -49.75-125.00-120.00  102
  9  \w    -23.00   5.00   0.50    3.46    --   49.75 -19.00-180.00   56
 10  \w    -23.00   5.00   0.50    3.46    --   49.75 -19.00 150.00   56
 11  \w    -42.00 -12.00   0.50   13.86    --  -84.25  45.00-120.00   60
 12  \w    -42.00 -12.00   0.50   13.86    --  -84.25  45.00 -90.00   60
 13  \w     98.00 164.00   0.50   13.86    --  105.75  15.00  60.00  132
 14  \w     34.00 109.00   0.50   13.86    --  105.75 -94.00  30.00  150
 15  \w     34.00  87.00   0.50   13.86    --  105.75 -61.00  90.00  106
 16  \w     34.00  87.00   0.50   13.86    --  105.75 -61.00 120.00  106
 17  \w     34.00 109.00   0.50   13.86    --  105.75 -94.00 -30.00  150
 18  \w     34.00 109.00   0.50   13.86    --  105.75 -94.00  60.00  150
 19  \w     34.00  87.00   0.50   13.86    --  105.75 -61.00  60.00  106
 20  \w     97.00 178.00   0.50   13.86    --  105.75  45.00-120.00  162
 21  \w     34.00  87.00   0.50   13.86    --  105.75 -61.00 150.00  106
 22  \w     34.00  87.00   0.50   13.86    --  105.75 -61.00-180.00  106
 23  \w     34.00  87.00   0.50   13.86    --  105.75 -61.00 -30.00  106
 24  \w     34.00 116.00   0.50   13.86    --  105.75-125.00   0.00  164
 25  \w     34.00  87.00   0.50   13.86    --  105.75 -61.00   0.00  106
 26  \w     34.00  87.00   0.50   13.86    --  105.75 -61.00-120.00  106
 27  \w     47.00 122.00   0.50   13.86    --  105.75 -77.00-150.00  150
 28  \w     37.00  87.00   0.50   13.86    --  105.75 -61.00-150.00  100
 29  \w    128.00 164.00   0.50   13.86    --  105.75  15.00 120.00   72
 30  \w     47.00  73.00   0.50   13.86    --  105.75 -94.00-180.00   52
 31  \w    100.00 128.00   0.50   13.86    --  105.75  30.00   0.00   56
;
_diffrn_measurement_device 'four-circle diffractometer'
_diffrn_measurement_device_type 'XtaLAB Synergy, Dualflex, HyPix'
_diffrn_measurement_method '\w scans'
_diffrn_orient_matrix_type 'CrysAlisPro convention (1999,Acta A55,543-557)'
_diffrn_orient_matrix_UB_11 0.1067031000
_diffrn_orient_matrix_UB_12 0.0584957000
_diffrn_orient_matrix_UB_13 0.0018730000
_diffrn_orient_matrix_UB_21 0.0114604000
_diffrn_orient_matrix_UB_22 0.0054642000
_diffrn_orient_matrix_UB_23 0.0498845000
_diffrn_orient_matrix_UB_31 0.0615769000
_diffrn_orient_matrix_UB_32 -0.1025514000
_diffrn_orient_matrix_UB_33 0.0037220000
_diffrn_radiation_monochromator mirror
_diffrn_radiation_probe x-ray
_diffrn_radiation_type 'Cu K\a'
_diffrn_radiation_wavelength 1.54184
_diffrn_reflns_av_R_equivalents 0.0675
_diffrn_reflns_av_unetI/netI 0.0417
_diffrn_reflns_Laue_measured_fraction_full 0.997
_diffrn_reflns_Laue_measured_fraction_max 0.986
_diffrn_reflns_limit_h_max 15
_diffrn_reflns_limit_h_min -15
_diffrn_reflns_limit_k_max 14
_diffrn_reflns_limit_k_min -16
_diffrn_reflns_limit_l_max 39
_diffrn_reflns_limit_l_min -39
_diffrn_reflns_number 66201
_diffrn_reflns_point_group_measured_fraction_full 0.997
_diffrn_reflns_point_group_measured_fraction_max 0.986
_diffrn_reflns_theta_full 74.504
_diffrn_reflns_theta_max 77.879
_diffrn_reflns_theta_min 2.871
_diffrn_source 'micro-focus sealed X-ray tube'
_diffrn_source_type 'PhotonJet (Cu) X-ray Source'
_exptl_absorpt_coefficient_mu 3.576
_exptl_absorpt_correction_T_max 1.00000
_exptl_absorpt_correction_T_min 0.54361
_exptl_absorpt_correction_type multi-scan
_exptl_absorpt_process_details
;
CrysAlisPro 1.171.41.103a (Rigaku Oxford Diffraction, 2021)
Empirical absorption correction using spherical harmonics,
implemented in SCALE3 ABSPACK scaling algorithm.
;
_exptl_crystal_colour green-black
_exptl_crystal_colour_primary black
_exptl_crystal_density_diffrn 1.320
_exptl_crystal_description needle
_exptl_crystal_F_000 2120
_exptl_crystal_size_max 0.246
_exptl_crystal_size_mid 0.122
_exptl_crystal_size_min 0.072
_refine_diff_density_max 0.463
_refine_diff_density_min -0.374
_refine_diff_density_rms 0.052
_refine_ls_extinction_method none
_refine_ls_goodness_of_fit_ref 1.051
_refine_ls_hydrogen_treatment constr
_refine_ls_matrix_type full
_refine_ls_number_parameters 631
_refine_ls_number_reflns 10634
_refine_ls_number_restraints 0
_refine_ls_restrained_S_all 1.051
_refine_ls_R_factor_all 0.0531
_refine_ls_R_factor_gt 0.0464
_refine_ls_shift/su_max 0.003
_refine_ls_shift/su_mean 0.000
_refine_ls_structure_factor_coef Fsqd
_refine_ls_weighting_details 'w=1/[\s^2^(Fo^2^)+(0.0844P)^2^+0.7555P] where P=(Fo^2^+2Fc^2^)/3'
_refine_ls_weighting_scheme calc
_refine_ls_wR_factor_gt 0.1285
_refine_ls_wR_factor_ref 0.1342
_reflns_Friedel_coverage 0.000
_reflns_number_gt 9158
_reflns_number_total 10634
_reflns_threshold_expression 'I > 2\s(I)'
_cod_data_source_file d5sc08832a2.cif
_cod_data_source_block neinw64
_cod_depositor_comments 'Adding full bibliography for 1576451--1576463.cif.'
_cod_database_code 1576454
_shelx_shelxl_version_number 2018/3
_shelx_space_group_comment
;
The symmetry employed for this shelxl refinement is uniquely defined
by the following loop, which should always be used as a source of
symmetry information in preference to the above space-group names.
They are only intended as comments.
;
_shelx_estimated_absorpt_t_max 0.783
_shelx_estimated_absorpt_t_min 0.473
_reflns_odcompleteness_completeness 99.70
_reflns_odcompleteness_iscentric 1
_reflns_odcompleteness_theta 74.33
_olex2_refinement_description
;
1. Fixed Uiso
 At 1.2 times of:
  All C(H) groups, All C(H,H) groups
2.a Secondary CH2 refined with riding coordinates:
 C40(H40A,H40B), C41(H41A,H41B), C42(H42A,H42B), C43(H43A,H43B), C44(H44A,
 H44B), C45(H45A,H45B), C46(H46A,H46B), C47(H47A,H47B), C48(H48A,H48B),
 C49(H49A,H49B), C50(H50A,H50B), C51(H51A,H51B), C52(H52A,H52B), C53(H53A,H53B),
  C54(H54A,H54B), C55(H55A,H55B), C56(H56A,H56B), C57(H57A,H57B)
2.b Aromatic/amide H refined with riding coordinates:
 C2(H2), C3(H3), C4(H4), C6(H6), C7(H7), C9(H9), C10(H10), C11(H11), C15(H15),
 C16(H16), C17(H17), C19(H19), C20(H20), C22(H22), C23(H23), C24(H24), C28(H28),
  C29(H29), C30(H30), C32(H32), C33(H33), C35(H35), C36(H36), C37(H37)
;
_olex2_submission_original_sample_id neinw64
_olex2_submission_special_instructions 'No special instructions were received'
_oxdiff_exptl_absorpt_empirical_details
;
Empirical correction (ABSPACK) includes:
- Absorption correction using spherical harmonics
- Frame scaling
;
_oxdiff_exptl_absorpt_empirical_full_max 1.914
_oxdiff_exptl_absorpt_empirical_full_min 0.568

loop_
_space_group_symop_operation_xyz
'x, y, z'
'-x+1/2, y+1/2, -z+1/2'
'-x, -y, -z'
'x-1/2, -y-1/2, z-1/2'

loop_
_atom_site_label
_atom_site_type_symbol
_atom_site_fract_x
_atom_site_fract_y
_atom_site_fract_z
_atom_site_U_iso_or_equiv
_atom_site_adp_type
_atom_site_occupancy
_atom_site_site_symmetry_order
_atom_site_calc_flag
_atom_site_refinement_flags_posn
_atom_site_refinement_flags_adp
_atom_site_refinement_flags_occupancy
_atom_site_disorder_assembly
_atom_site_disorder_group
Fe1 Fe 0.58530(2) 0.24349(2) 0.60759(2) 0.03643(9) Uani 1 1 d . . . . .
K1 K 0.41308(4) 0.18823(4) 0.85350(2) 0.06104(14) Uani 1 1 d . . . . .
O1 O 0.18615(14) 0.19387(13) 0.83156(6) 0.0690(4) Uani 1 1 d . . . . .
O2 O 0.28177(14) 0.14265(14) 0.91761(6) 0.0720(4) Uani 1 1 d . . . . .
O3 O 0.44406(17) 0.03588(16) 0.79371(8) 0.0888(6) Uani 1 1 d . . . . .
O4 O 0.56155(19) 0.03545(16) 0.87910(9) 0.0962(7) Uani 1 1 d . . . . .
O5 O 0.4711(2) 0.35072(16) 0.80257(9) 0.0998(7) Uani 1 1 d . . . . .
O6 O 0.54587(18) 0.34725(17) 0.89305(9) 0.0962(7) Uani 1 1 d . . . . .
N4 N 0.3102(3) 0.2142(3) 0.75965(8) 0.0980(8) Uani 1 1 d . . . . .
N5 N 0.5141(2) 0.1699(3) 0.94758(9) 0.0933(8) Uani 1 1 d . . . . .
C40 C 0.1975(3) 0.2439(4) 0.75851(12) 0.1102(13) Uani 1 1 d . . . . .
H40A H 0.159771 0.238224 0.728569 0.132 Uiso 1 1 calc R U . . .
H40B H 0.194905 0.316017 0.767191 0.132 Uiso 1 1 calc R U . . .
C41 C 0.1388(3) 0.1800(3) 0.78759(12) 0.1047(11) Uani 1 1 d . . . . .
H41A H 0.063081 0.200400 0.783638 0.126 Uiso 1 1 calc R U . . .
H41B H 0.142197 0.107366 0.779745 0.126 Uiso 1 1 calc R U . . .
C42 C 0.1337(2) 0.1362(3) 0.86060(12) 0.0883(9) Uani 1 1 d . . . . .
H42A H 0.148725 0.062939 0.857626 0.106 Uiso 1 1 calc R U . . .
H42B H 0.055875 0.146351 0.853541 0.106 Uiso 1 1 calc R U . . .
C43 C 0.1721(2) 0.1693(3) 0.90533(11) 0.0835(8) Uani 1 1 d . . . . .
H43A H 0.163587 0.243778 0.907556 0.100 Uiso 1 1 calc R U . . .
H43B H 0.129230 0.136368 0.924996 0.100 Uiso 1 1 calc R U . . .
C44 C 0.3239(3) 0.1791(3) 0.95950(11) 0.0994(11) Uani 1 1 d . . . . .
H44A H 0.276288 0.159680 0.980052 0.119 Uiso 1 1 calc R U . . .
H44B H 0.328938 0.254153 0.959117 0.119 Uiso 1 1 calc R U . . .
C45 C 0.4336(3) 0.1333(4) 0.97346(12) 0.1170(14) Uani 1 1 d . . . . .
H45A H 0.458228 0.150151 1.004074 0.140 Uiso 1 1 calc R U . . .
H45B H 0.428338 0.058459 0.971043 0.140 Uiso 1 1 calc R U . . .
C46 C 0.3172(4) 0.1142(4) 0.73920(12) 0.1369(18) Uani 1 1 d . . . . .
H46A H 0.298709 0.122061 0.707636 0.164 Uiso 1 1 calc R U . . .
H46B H 0.264220 0.067970 0.748669 0.164 Uiso 1 1 calc R U . . .
C47 C 0.4267(4) 0.0658(4) 0.74971(13) 0.1302(16) Uani 1 1 d . . . . .
H47A H 0.430944 0.005799 0.731120 0.156 Uiso 1 1 calc R U . . .
H47B H 0.481907 0.115003 0.744461 0.156 Uiso 1 1 calc R U . . .
C48 C 0.5449(3) -0.0122(3) 0.80470(17) 0.1161(14) Uani 1 1 d . . . . .
H48A H 0.602187 0.036627 0.801479 0.139 Uiso 1 1 calc R U . . .
H48B H 0.549968 -0.070082 0.785068 0.139 Uiso 1 1 calc R U . . .
C49 C 0.5584(4) -0.0488(3) 0.84946(19) 0.1261(16) Uani 1 1 d . . . . .
H49A H 0.498599 -0.094413 0.852997 0.151 Uiso 1 1 calc R U . . .
H49B H 0.625184 -0.088241 0.856023 0.151 Uiso 1 1 calc R U . . .
C50 C 0.5790(3) 0.0036(3) 0.92236(16) 0.1150(13) Uani 1 1 d . . . . .
H50A H 0.639396 -0.044649 0.927329 0.138 Uiso 1 1 calc R U . . .
H50B H 0.514997 -0.031365 0.929160 0.138 Uiso 1 1 calc R U . . .
C51 C 0.6035(3) 0.0961(4) 0.95096(14) 0.1130(13) Uani 1 1 d . . . . .
H51A H 0.621586 0.073319 0.981201 0.136 Uiso 1 1 calc R U . . .
H51B H 0.666607 0.130892 0.943258 0.136 Uiso 1 1 calc R U . . .
C52 C 0.3670(4) 0.2937(5) 0.73850(14) 0.1352(18) Uani 1 1 d . . . . .
H52A H 0.320161 0.317380 0.712209 0.162 Uiso 1 1 calc R U . . .
H52B H 0.431085 0.263195 0.729623 0.162 Uiso 1 1 calc R U . . .
C53 C 0.4003(4) 0.3842(4) 0.76706(19) 0.1361(18) Uani 1 1 d . . . . .
H53A H 0.434817 0.435827 0.751085 0.163 Uiso 1 1 calc R U . . .
H53B H 0.337275 0.415479 0.776466 0.163 Uiso 1 1 calc R U . . .
C54 C 0.5202(4) 0.4358(3) 0.82621(18) 0.1292(19) Uani 1 1 d . . . . .
H54A H 0.465674 0.476908 0.837390 0.155 Uiso 1 1 calc R U . . .
H54B H 0.555559 0.479310 0.807143 0.155 Uiso 1 1 calc R U . . .
C55 C 0.5995(4) 0.3982(3) 0.86234(18) 0.1225(17) Uani 1 1 d . . . . .
H55A H 0.648975 0.350557 0.851416 0.147 Uiso 1 1 calc R U . . .
H55B H 0.641349 0.455847 0.876352 0.147 Uiso 1 1 calc R U . . .
C56 C 0.6163(3) 0.3240(3) 0.93202(16) 0.1219(16) Uani 1 1 d . . . . .
H56A H 0.648245 0.387239 0.945322 0.146 Uiso 1 1 calc R U . . .
H56B H 0.674396 0.279334 0.925743 0.146 Uiso 1 1 calc R U . . .
C57 C 0.5540(4) 0.2711(4) 0.96247(15) 0.1206(15) Uani 1 1 d . . . . .
H57A H 0.599938 0.263807 0.990800 0.145 Uiso 1 1 calc R U . . .
H57B H 0.492796 0.314384 0.966500 0.145 Uiso 1 1 calc R U . . .
N1 N 0.42930(13) 0.26603(12) 0.60826(5) 0.0441(3) Uani 1 1 d . . . . .
N2 N 0.55012(12) 0.18974(11) 0.54615(5) 0.0417(3) Uani 1 1 d . . . . .
N3 N 0.60594(12) 0.38607(12) 0.58864(6) 0.0480(4) Uani 1 1 d . . . . .
C1 C 0.55401(13) 0.10819(12) 0.62986(5) 0.0363(3) Uani 1 1 d . . . . .
C2 C 0.61833(15) 0.02476(14) 0.64423(6) 0.0449(4) Uani 1 1 d . . . . .
H2 H 0.693140 0.030969 0.645954 0.054 Uiso 1 1 calc R U . . .
C3 C 0.57628(17) -0.06813(15) 0.65623(7) 0.0505(4) Uani 1 1 d . . . . .
H3 H 0.623533 -0.121787 0.666390 0.061 Uiso 1 1 calc R U . . .
C4 C 0.46747(17) -0.08306(15) 0.65354(6) 0.0492(4) Uani 1 1 d . . . . .
H4 H 0.440556 -0.146736 0.660997 0.059 Uiso 1 1 calc R U . . .
C5 C 0.39731(15) -0.00211(14) 0.63955(6) 0.0433(4) Uani 1 1 d . . . . .
C6 C 0.28221(16) -0.00747(17) 0.63540(6) 0.0518(4) Uani 1 1 d . . . . .
H6 H 0.250089 -0.069853 0.641337 0.062 Uiso 1 1 calc R U . . .
C7 C 0.21895(15) 0.07446(18) 0.62324(7) 0.0537(5) Uani 1 1 d . . . . .
H7 H 0.144046 0.067501 0.620791 0.064 Uiso 1 1 calc R U . . .
C8 C 0.26306(15) 0.17178(16) 0.61395(6) 0.0486(4) Uani 1 1 d . . . . .
C9 C 0.20334(17) 0.26171(18) 0.60268(8) 0.0590(5) Uani 1 1 d . . . . .
H9 H 0.128039 0.261131 0.599995 0.071 Uiso 1 1 calc R U . . .
C10 C 0.25671(17) 0.35019(18) 0.59567(8) 0.0618(5) Uani 1 1 d . . . . .
H10 H 0.217862 0.411251 0.588990 0.074 Uiso 1 1 calc R U . . .
C11 C 0.36832(16) 0.35044(16) 0.59838(7) 0.0529(5) Uani 1 1 d . . . . .
H11 H 0.402471 0.412191 0.593078 0.064 Uiso 1 1 calc R U . . .
C12 C 0.37586(14) 0.17782(14) 0.61679(6) 0.0408(4) Uani 1 1 d . . . . .
C13 C 0.44293(14) 0.09182(13) 0.62910(5) 0.0390(3) Uani 1 1 d . . . . .
C14 C 0.73047(13) 0.20140(13) 0.60131(6) 0.0396(3) Uani 1 1 d . . . . .
C15 C 0.82835(14) 0.20615(15) 0.62912(7) 0.0464(4) Uani 1 1 d . . . . .
H15 H 0.830306 0.233483 0.657124 0.056 Uiso 1 1 calc R U . . .
C16 C 0.92449(15) 0.17139(17) 0.61673(7) 0.0543(5) Uani 1 1 d . . . . .
H16 H 0.989071 0.178250 0.636309 0.065 Uiso 1 1 calc R U . . .
C17 C 0.92664(16) 0.12770(17) 0.57684(8) 0.0572(5) Uani 1 1 d . . . . .
H17 H 0.991918 0.105410 0.569169 0.069 Uiso 1 1 calc R U . . .
C18 C 0.83027(16) 0.11670(15) 0.54765(7) 0.0492(4) Uani 1 1 d . . . . .
C19 C 0.82146(19) 0.06546(18) 0.50647(7) 0.0606(5) Uani 1 1 d . . . . .
H19 H 0.883620 0.037705 0.497963 0.073 Uiso 1 1 calc R U . . .
C20 C 0.72653(19) 0.05588(18) 0.47955(7) 0.0598(5) Uani 1 1 d . . . . .
H20 H 0.723822 0.020367 0.453174 0.072 Uiso 1 1 calc R U . . .
C21 C 0.62994(17) 0.09903(15) 0.49061(6) 0.0489(4) Uani 1 1 d . . . . .
C22 C 0.52980(18) 0.09432(16) 0.46392(6) 0.0537(5) Uani 1 1 d . . . . .
H22 H 0.521970 0.062279 0.436593 0.064 Uiso 1 1 calc R U . . .
C23 C 0.44291(17) 0.13771(16) 0.47861(7) 0.0538(5) Uani 1 1 d . . . . .
H23 H 0.374848 0.136164 0.461112 0.065 Uiso 1 1 calc R U . . .
C24 C 0.45576(15) 0.18397(15) 0.51943(6) 0.0481(4) Uani 1 1 d . . . . .
H24 H 0.394965 0.212663 0.528704 0.058 Uiso 1 1 calc R U . . .
C25 C 0.63725(14) 0.14760(13) 0.53113(6) 0.0416(4) Uani 1 1 d . . . . .
C26 C 0.73562(14) 0.15563(13) 0.56038(6) 0.0415(4) Uani 1 1 d . . . . .
C27 C 0.62963(13) 0.30103(13) 0.66521(6) 0.0397(3) Uani 1 1 d . . . . .
C28 C 0.64987(18) 0.25719(16) 0.70622(7) 0.0515(5) Uani 1 1 d . . . . .
H28 H 0.642988 0.185717 0.708764 0.062 Uiso 1 1 calc R U . . .
C29 C 0.6801(2) 0.31507(19) 0.74388(7) 0.0627(5) Uani 1 1 d . . . . .
H29 H 0.693977 0.281407 0.770853 0.075 Uiso 1 1 calc R U . . .
C30 C 0.68992(19) 0.4195(2) 0.74253(8) 0.0662(6) Uani 1 1 d . . . . .
H30 H 0.709778 0.457173 0.768279 0.079 Uiso 1 1 calc R U . . .
C31 C 0.67021(16) 0.46926(17) 0.70263(8) 0.0575(5) Uani 1 1 d . . . . .
C32 C 0.6791(2) 0.57792(19) 0.69678(10) 0.0719(7) Uani 1 1 d . . . . .
H32 H 0.695436 0.620244 0.721365 0.086 Uiso 1 1 calc R U . . .
C33 C 0.6648(2) 0.62072(18) 0.65716(11) 0.0759(8) Uani 1 1 d . . . . .
H33 H 0.670538 0.692371 0.654893 0.091 Uiso 1 1 calc R U . . .
C34 C 0.64108(17) 0.56083(16) 0.61795(9) 0.0620(6) Uani 1 1 d . . . . .
C35 C 0.6285(2) 0.59874(18) 0.57550(11) 0.0742(7) Uani 1 1 d . . . . .
H35 H 0.633091 0.669625 0.570536 0.089 Uiso 1 1 calc R U . . .
C36 C 0.6095(2) 0.5320(2) 0.54117(10) 0.0724(7) Uani 1 1 d . . . . .
H36 H 0.603176 0.557063 0.512617 0.087 Uiso 1 1 calc R U . . .
C37 C 0.59939(17) 0.42664(17) 0.54836(8) 0.0577(5) Uani 1 1 d . . . . .
H37 H 0.587611 0.382366 0.524274 0.069 Uiso 1 1 calc R U . . .
C38 C 0.62923(14) 0.45416(14) 0.62327(7) 0.0487(4) Uani 1 1 d . . . . .
C39 C 0.64232(14) 0.40848(14) 0.66481(7) 0.0469(4) Uani 1 1 d . . . . .

loop_
_atom_site_aniso_label
_atom_site_aniso_U_11
_atom_site_aniso_U_22
_atom_site_aniso_U_33
_atom_site_aniso_U_23
_atom_site_aniso_U_13
_atom_site_aniso_U_12
Fe1 0.03052(14) 0.03307(14) 0.04597(16) 0.00013(10) 0.00700(10) 0.00056(9)
K1 0.0602(3) 0.0518(2) 0.0754(3) -0.0110(2) 0.0238(2) -0.00069(19)
O1 0.0581(9) 0.0683(10) 0.0817(11) -0.0071(8) 0.0149(8) -0.0023(8)
O2 0.0614(10) 0.0736(10) 0.0863(12) 0.0077(9) 0.0275(8) 0.0127(8)
O3 0.0844(13) 0.0806(12) 0.1120(16) -0.0357(11) 0.0482(11) -0.0032(10)
O4 0.0897(14) 0.0731(12) 0.1307(19) 0.0030(12) 0.0327(13) 0.0272(11)
O5 0.1295(19) 0.0645(11) 0.1217(18) 0.0097(12) 0.0697(16) 0.0045(12)
O6 0.0778(13) 0.0900(13) 0.1325(18) -0.0422(13) 0.0520(13) -0.0319(11)
N4 0.104(2) 0.129(2) 0.0644(13) -0.0107(14) 0.0223(13) 0.0131(18)
N5 0.0699(15) 0.122(2) 0.0886(16) -0.0022(15) 0.0139(12) 0.0133(15)
C40 0.096(3) 0.163(4) 0.0686(18) -0.0049(19) 0.0055(18) 0.014(2)
C41 0.082(2) 0.134(3) 0.095(2) -0.038(2) 0.0038(17) -0.010(2)
C42 0.0576(15) 0.0851(19) 0.125(3) 0.0177(18) 0.0220(15) -0.0077(13)
C43 0.0596(14) 0.096(2) 0.103(2) 0.0265(17) 0.0384(15) 0.0146(14)
C44 0.0785(19) 0.143(3) 0.0823(19) 0.003(2) 0.0307(16) 0.018(2)
C45 0.087(2) 0.181(4) 0.084(2) 0.029(2) 0.0199(17) 0.021(3)
C46 0.150(4) 0.183(5) 0.075(2) -0.063(3) 0.010(2) 0.025(3)
C47 0.157(4) 0.152(4) 0.095(3) -0.048(2) 0.060(3) 0.013(3)
C48 0.103(3) 0.089(2) 0.169(4) -0.045(3) 0.061(3) 0.010(2)
C49 0.111(3) 0.0641(19) 0.208(5) -0.014(3) 0.040(3) 0.0315(19)
C50 0.084(2) 0.107(3) 0.154(4) 0.031(3) 0.018(2) 0.034(2)
C51 0.0679(19) 0.151(4) 0.117(3) 0.019(3) 0.0077(18) 0.027(2)
C52 0.133(4) 0.193(5) 0.090(3) 0.049(3) 0.049(3) 0.035(4)
C53 0.150(4) 0.108(3) 0.169(5) 0.051(3) 0.082(4) 0.030(3)
C54 0.162(4) 0.0556(17) 0.207(5) -0.019(2) 0.139(4) -0.018(2)
C55 0.111(3) 0.080(2) 0.202(5) -0.053(3) 0.104(3) -0.035(2)
C56 0.075(2) 0.124(3) 0.164(4) -0.072(3) 0.012(2) -0.023(2)
C57 0.093(3) 0.163(4) 0.103(3) -0.046(3) 0.004(2) 0.005(3)
N1 0.0368(8) 0.0434(8) 0.0526(8) -0.0015(6) 0.0088(6) 0.0053(6)
N2 0.0383(7) 0.0389(7) 0.0477(8) 0.0035(6) 0.0068(6) -0.0014(6)
N3 0.0367(8) 0.0421(8) 0.0644(10) 0.0078(7) 0.0057(7) -0.0010(6)
C1 0.0336(8) 0.0337(7) 0.0418(8) -0.0028(6) 0.0065(6) 0.0001(6)
C2 0.0402(9) 0.0388(9) 0.0552(10) -0.0018(7) 0.0061(7) 0.0022(7)
C3 0.0554(11) 0.0399(9) 0.0553(10) 0.0026(8) 0.0058(8) 0.0061(8)
C4 0.0594(11) 0.0389(9) 0.0501(10) 0.0023(7) 0.0115(8) -0.0066(8)
C5 0.0459(9) 0.0447(9) 0.0408(8) -0.0028(7) 0.0115(7) -0.0064(7)
C6 0.0484(10) 0.0565(11) 0.0531(10) -0.0012(8) 0.0163(8) -0.0144(9)
C7 0.0363(9) 0.0697(13) 0.0574(11) -0.0010(9) 0.0143(8) -0.0100(9)
C8 0.0372(9) 0.0601(11) 0.0503(10) -0.0019(8) 0.0123(7) 0.0006(8)
C9 0.0333(9) 0.0730(14) 0.0720(14) 0.0030(10) 0.0124(9) 0.0096(9)
C10 0.0449(11) 0.0562(12) 0.0843(15) 0.0047(11) 0.0109(10) 0.0161(9)
C11 0.0419(10) 0.0434(10) 0.0737(13) 0.0015(9) 0.0100(9) 0.0075(8)
C12 0.0358(8) 0.0441(9) 0.0438(8) -0.0027(7) 0.0100(7) 0.0004(7)
C13 0.0370(8) 0.0395(8) 0.0415(8) -0.0032(6) 0.0096(6) -0.0020(7)
C14 0.0343(8) 0.0344(8) 0.0506(9) 0.0029(7) 0.0082(7) -0.0017(6)
C15 0.0361(9) 0.0452(10) 0.0577(10) -0.0017(8) 0.0069(7) -0.0019(7)
C16 0.0329(9) 0.0592(12) 0.0697(12) 0.0018(10) 0.0047(8) -0.0013(8)
C17 0.0369(9) 0.0636(12) 0.0744(13) 0.0021(10) 0.0185(9) 0.0053(9)
C18 0.0424(9) 0.0506(10) 0.0575(10) 0.0042(8) 0.0163(8) 0.0033(8)
C19 0.0582(12) 0.0671(13) 0.0619(12) 0.0002(10) 0.0258(10) 0.0114(10)
C20 0.0668(13) 0.0645(13) 0.0516(11) -0.0036(9) 0.0203(10) 0.0044(10)
C21 0.0556(11) 0.0477(10) 0.0449(9) 0.0044(7) 0.0120(8) -0.0025(8)
C22 0.0642(12) 0.0531(11) 0.0427(9) 0.0016(8) 0.0053(8) -0.0054(9)
C23 0.0528(11) 0.0555(11) 0.0494(10) 0.0070(8) -0.0027(8) -0.0048(9)
C24 0.0408(9) 0.0500(10) 0.0513(10) 0.0049(8) 0.0009(8) -0.0012(8)
C25 0.0414(9) 0.0381(8) 0.0466(9) 0.0036(7) 0.0112(7) -0.0018(7)
C26 0.0364(8) 0.0380(8) 0.0519(9) 0.0042(7) 0.0124(7) -0.0014(7)
C27 0.0326(8) 0.0387(9) 0.0484(9) -0.0046(7) 0.0085(7) 0.0016(6)
C28 0.0535(12) 0.0500(11) 0.0512(10) -0.0040(8) 0.0094(9) 0.0030(8)
C29 0.0628(13) 0.0726(15) 0.0524(11) -0.0089(10) 0.0084(10) 0.0065(11)
C30 0.0576(13) 0.0758(15) 0.0641(13) -0.0265(11) 0.0065(10) 0.0014(11)
C31 0.0421(10) 0.0512(11) 0.0788(14) -0.0193(10) 0.0083(9) -0.0010(8)
C32 0.0609(14) 0.0506(12) 0.103(2) -0.0251(13) 0.0081(13) -0.0047(10)
C33 0.0592(14) 0.0366(11) 0.130(2) -0.0147(13) 0.0090(14) -0.0053(9)
C34 0.0430(10) 0.0384(10) 0.1023(18) 0.0061(10) 0.0052(11) -0.0020(8)
C35 0.0543(13) 0.0444(11) 0.119(2) 0.0257(13) 0.0002(13) -0.0050(9)
C36 0.0560(13) 0.0665(14) 0.0897(17) 0.0343(13) -0.0029(12) -0.0086(11)
C37 0.0463(11) 0.0569(12) 0.0668(12) 0.0168(10) 0.0001(9) -0.0059(9)
C38 0.0343(8) 0.0372(9) 0.0737(12) 0.0004(8) 0.0060(8) -0.0013(7)
C39 0.0332(8) 0.0417(9) 0.0657(11) -0.0078(8) 0.0079(8) 0.0013(7)

loop_
_atom_type_symbol
_atom_type_description
_atom_type_scat_dispersion_real
_atom_type_scat_dispersion_imag
_atom_type_scat_source
C C 0.0181 0.0091 'International Tables Vol C Tables 4.2.6.8 and 6.1.1.4'
H H 0.0000 0.0000 'International Tables Vol C Tables 4.2.6.8 and 6.1.1.4'
Fe Fe -1.1336 3.1974 'International Tables Vol C Tables 4.2.6.8 and 6.1.1.4'
K K 0.3868 1.0657 'International Tables Vol C Tables 4.2.6.8 and 6.1.1.4'
N N 0.0311 0.0180 'International Tables Vol C Tables 4.2.6.8 and 6.1.1.4'
O O 0.0492 0.0322 'International Tables Vol C Tables 4.2.6.8 and 6.1.1.4'

loop_
_geom_angle_atom_site_label_1
_geom_angle_atom_site_label_2
_geom_angle_atom_site_label_3
_geom_angle
_geom_angle_site_symmetry_1
_geom_angle_site_symmetry_3
_geom_angle_publ_flag
N1 Fe1 N2 89.74(6) . . ?
N3 Fe1 N1 92.44(7) . . ?
N3 Fe1 N2 93.51(7) . . ?
C1 Fe1 N1 82.70(7) . . ?
C1 Fe1 N2 89.92(6) . . ?
C1 Fe1 N3 174.04(7) . . ?
C14 Fe1 N1 170.58(7) . . ?
C14 Fe1 N2 82.70(7) . . ?
C14 Fe1 N3 93.60(7) . . ?
C14 Fe1 C1 91.66(7) . . ?
C27 Fe1 N1 94.02(7) . . ?
C27 Fe1 N2 175.12(7) . . ?
C27 Fe1 N3 83.23(7) . . ?
C27 Fe1 C1 93.64(7) . . ?
C27 Fe1 C14 93.85(7) . . ?
O1 K1 O2 59.82(5) . . ?
O1 K1 N4 60.32(7) . . ?
O1 K1 N5 119.22(6) . . ?
O2 K1 N4 119.62(7) . . ?
O2 K1 N5 60.23(7) . . ?
O3 K1 O1 95.87(6) . . ?
O3 K1 O2 118.62(6) . . ?
O3 K1 O5 94.61(7) . . ?
O3 K1 O6 132.59(6) . . ?
O3 K1 N4 61.16(8) . . ?
O3 K1 N5 120.73(8) . . ?
O4 K1 O1 134.40(7) . . ?
O4 K1 O2 95.19(7) . . ?
O4 K1 O3 61.27(8) . . ?
O4 K1 O5 118.65(8) . . ?
O4 K1 O6 94.37(8) . . ?
O4 K1 N4 121.71(8) . . ?
O4 K1 N5 60.09(8) . . ?
O5 K1 O1 100.91(7) . . ?
O5 K1 O2 141.69(6) . . ?
O5 K1 O6 60.25(8) . . ?
O5 K1 N4 58.63(9) . . ?
O5 K1 N5 120.12(9) . . ?
O6 K1 O1 126.28(6) . . ?
O6 K1 O2 102.53(6) . . ?
O6 K1 N4 118.23(9) . . ?
O6 K1 N5 60.31(9) . . ?
N5 K1 N4 178.05(9) . . ?
C41 O1 K1 118.79(18) . . ?
C41 O1 C42 112.5(3) . . ?
C42 O1 K1 112.87(16) . . ?
C43 O2 K1 114.25(15) . . ?
C44 O2 K1 113.85(17) . . ?
C44 O2 C43 111.9(2) . . ?
C47 O3 K1 115.9(2) . . ?
C47 O3 C48 110.6(3) . . ?
C48 O3 K1 111.8(2) . . ?
C49 O4 K1 114.8(2) . . ?
C50 O4 K1 119.2(2) . . ?
C50 O4 C49 112.3(3) . . ?
C53 O5 K1 119.9(3) . . ?
C53 O5 C54 110.1(4) . . ?
C54 O5 K1 115.2(2) . . ?
C55 O6 K1 111.2(2) . . ?
C56 O6 K1 117.6(2) . . ?
C56 O6 C55 112.2(3) . . ?
C40 N4 K1 108.37(19) . . ?
C40 N4 C52 110.0(3) . . ?
C46 N4 K1 106.0(2) . . ?
C46 N4 C40 110.6(4) . . ?
C46 N4 C52 111.3(4) . . ?
C52 N4 K1 110.4(3) . . ?
C45 N5 K1 109.8(2) . . ?
C51 N5 K1 108.6(2) . . ?
C51 N5 C45 109.6(3) . . ?
C57 N5 K1 107.9(2) . . ?
C57 N5 C45 110.5(3) . . ?
C57 N5 C51 110.3(3) . . ?
N4 C40 H40A 108.8 . . ?
N4 C40 H40B 108.8 . . ?
N4 C40 C41 114.0(3) . . ?
H40A C40 H40B 107.7 . . ?
C41 C40 H40A 108.8 . . ?
C41 C40 H40B 108.8 . . ?
O1 C41 C40 109.9(3) . . ?
O1 C41 H41A 109.7 . . ?
O1 C41 H41B 109.7 . . ?
C40 C41 H41A 109.7 . . ?
C40 C41 H41B 109.7 . . ?
H41A C41 H41B 108.2 . . ?
O1 C42 H42A 109.8 . . ?
O1 C42 H42B 109.8 . . ?
O1 C42 C43 109.6(2) . . ?
H42A C42 H42B 108.2 . . ?
C43 C42 H42A 109.8 . . ?
C43 C42 H42B 109.8 . . ?
O2 C43 C42 110.0(2) . . ?
O2 C43 H43A 109.7 . . ?
O2 C43 H43B 109.7 . . ?
C42 C43 H43A 109.7 . . ?
C42 C43 H43B 109.7 . . ?
H43A C43 H43B 108.2 . . ?
O2 C44 H44A 109.9 . . ?
O2 C44 H44B 109.9 . . ?
O2 C44 C45 109.0(3) . . ?
H44A C44 H44B 108.3 . . ?
C45 C44 H44A 109.9 . . ?
C45 C44 H44B 109.9 . . ?
N5 C45 C44 113.3(3) . . ?
N5 C45 H45A 108.9 . . ?
N5 C45 H45B 108.9 . . ?
C44 C45 H45A 108.9 . . ?
C44 C45 H45B 108.9 . . ?
H45A C45 H45B 107.7 . . ?
N4 C46 H46A 108.9 . . ?
N4 C46 H46B 108.9 . . ?
N4 C46 C47 113.4(4) . . ?
H46A C46 H46B 107.7 . . ?
C47 C46 H46A 108.9 . . ?
C47 C46 H46B 108.9 . . ?
O3 C47 C46 108.7(3) . . ?
O3 C47 H47A 110.0 . . ?
O3 C47 H47B 110.0 . . ?
C46 C47 H47A 110.0 . . ?
C46 C47 H47B 110.0 . . ?
H47A C47 H47B 108.3 . . ?
O3 C48 H48A 109.7 . . ?
O3 C48 H48B 109.7 . . ?
O3 C48 C49 109.8(3) . . ?
H48A C48 H48B 108.2 . . ?
C49 C48 H48A 109.7 . . ?
C49 C48 H48B 109.7 . . ?
O4 C49 C48 110.7(3) . . ?
O4 C49 H49A 109.5 . . ?
O4 C49 H49B 109.5 . . ?
C48 C49 H49A 109.5 . . ?
C48 C49 H49B 109.5 . . ?
H49A C49 H49B 108.1 . . ?
O4 C50 H50A 109.9 . . ?
O4 C50 H50B 109.9 . . ?
O4 C50 C51 108.7(3) . . ?
H50A C50 H50B 108.3 . . ?
C51 C50 H50A 109.9 . . ?
C51 C50 H50B 109.9 . . ?
N5 C51 C50 113.6(3) . . ?
N5 C51 H51A 108.8 . . ?
N5 C51 H51B 108.8 . . ?
C50 C51 H51A 108.8 . . ?
C50 C51 H51B 108.8 . . ?
H51A C51 H51B 107.7 . . ?
N4 C52 H52A 108.9 . . ?
N4 C52 H52B 108.9 . . ?
N4 C52 C53 113.4(3) . . ?
H52A C52 H52B 107.7 . . ?
C53 C52 H52A 108.9 . . ?
C53 C52 H52B 108.9 . . ?
O5 C53 C52 108.2(4) . . ?
O5 C53 H53A 110.1 . . ?
O5 C53 H53B 110.1 . . ?
C52 C53 H53A 110.1 . . ?
C52 C53 H53B 110.1 . . ?
H53A C53 H53B 108.4 . . ?
O5 C54 H54A 109.9 . . ?
O5 C54 H54B 109.9 . . ?
O5 C54 C55 109.0(3) . . ?
H54A C54 H54B 108.3 . . ?
C55 C54 H54A 109.9 . . ?
C55 C54 H54B 109.9 . . ?
O6 C55 C54 109.6(3) . . ?
O6 C55 H55A 109.8 . . ?
O6 C55 H55B 109.8 . . ?
C54 C55 H55A 109.8 . . ?
C54 C55 H55B 109.8 . . ?
H55A C55 H55B 108.2 . . ?
O6 C56 H56A 109.9 . . ?
O6 C56 H56B 109.9 . . ?
O6 C56 C57 108.8(3) . . ?
H56A C56 H56B 108.3 . . ?
C57 C56 H56A 109.9 . . ?
C57 C56 H56B 109.9 . . ?
N5 C57 C56 113.8(3) . . ?
N5 C57 H57A 108.8 . . ?
N5 C57 H57B 108.8 . . ?
C56 C57 H57A 108.8 . . ?
C56 C57 H57B 108.8 . . ?
H57A C57 H57B 107.7 . . ?
C11 N1 Fe1 130.18(14) . . ?
C11 N1 C12 116.42(16) . . ?
C12 N1 Fe1 113.16(11) . . ?
C24 N2 Fe1 130.22(13) . . ?
C24 N2 C25 116.33(16) . . ?
C25 N2 Fe1 113.33(12) . . ?
C37 N3 Fe1 130.75(15) . . ?
C37 N3 C38 116.42(17) . . ?
C38 N3 Fe1 112.82(13) . . ?
C2 C1 Fe1 132.79(13) . . ?
C2 C1 C13 114.43(15) . . ?
C13 C1 Fe1 112.71(12) . . ?
C1 C2 H2 118.7 . . ?
C1 C2 C3 122.57(17) . . ?
C3 C2 H2 118.7 . . ?
C2 C3 H3 119.2 . . ?
C4 C3 C2 121.66(18) . . ?
C4 C3 H3 119.2 . . ?
C3 C4 H4 120.4 . . ?
C3 C4 C5 119.11(17) . . ?
C5 C4 H4 120.4 . . ?
C4 C5 C6 124.70(18) . . ?
C4 C5 C13 117.64(17) . . ?
C13 C5 C6 117.66(17) . . ?
C5 C6 H6 119.0 . . ?
C7 C6 C5 121.93(18) . . ?
C7 C6 H6 119.0 . . ?
C6 C7 H7 119.1 . . ?
C6 C7 C8 121.70(18) . . ?
C8 C7 H7 119.1 . . ?
C9 C8 C7 125.31(19) . . ?
C9 C8 C12 117.53(19) . . ?
C12 C8 C7 117.16(18) . . ?
C8 C9 H9 120.5 . . ?
C10 C9 C8 118.93(19) . . ?
C10 C9 H9 120.5 . . ?
C9 C10 H10 119.7 . . ?
C9 C10 C11 120.6(2) . . ?
C11 C10 H10 119.7 . . ?
N1 C11 C10 122.9(2) . . ?
N1 C11 H11 118.5 . . ?
C10 C11 H11 118.5 . . ?
N1 C12 C8 123.54(17) . . ?
N1 C12 C13 114.93(15) . . ?
C8 C12 C13 121.53(17) . . ?
C1 C13 C12 115.54(15) . . ?
C5 C13 C1 124.50(16) . . ?
C5 C13 C12 119.96(16) . . ?
C15 C14 Fe1 132.65(14) . . ?
C15 C14 C26 114.47(16) . . ?
C26 C14 Fe1 112.87(12) . . ?
C14 C15 H15 118.9 . . ?
C14 C15 C16 122.16(19) . . ?
C16 C15 H15 118.9 . . ?
C15 C16 H16 119.1 . . ?
C17 C16 C15 121.83(19) . . ?
C17 C16 H16 119.1 . . ?
C16 C17 H17 120.4 . . ?
C16 C17 C18 119.24(18) . . ?
C18 C17 H17 120.4 . . ?
C17 C18 C19 124.15(18) . . ?
C17 C18 C26 117.63(18) . . ?
C26 C18 C19 118.18(18) . . ?
C18 C19 H19 119.0 . . ?
C20 C19 C18 122.06(19) . . ?
C20 C19 H19 119.0 . . ?
C19 C20 H20 119.5 . . ?
C19 C20 C21 121.1(2) . . ?
C21 C20 H20 119.5 . . ?
C22 C21 C20 124.12(19) . . ?
C22 C21 C25 118.54(19) . . ?
C25 C21 C20 117.34(18) . . ?
C21 C22 H22 120.8 . . ?
C23 C22 C21 118.39(19) . . ?
C23 C22 H22 120.8 . . ?
C22 C23 H23 120.0 . . ?
C22 C23 C24 120.04(19) . . ?
C24 C23 H23 120.0 . . ?
N2 C24 C23 123.54(19) . . ?
N2 C24 H24 118.2 . . ?
C23 C24 H24 118.2 . . ?
N2 C25 C21 123.15(17) . . ?
N2 C25 C26 114.49(16) . . ?
C21 C25 C26 122.35(17) . . ?
C18 C26 C14 124.59(17) . . ?
C18 C26 C25 118.90(17) . . ?
C25 C26 C14 116.50(15) . . ?
C28 C27 Fe1 132.58(14) . . ?
C28 C27 C39 114.40(17) . . ?
C39 C27 Fe1 113.02(14) . . ?
C27 C28 H28 118.7 . . ?
C27 C28 C29 122.56(19) . . ?
C29 C28 H28 118.7 . . ?
C28 C29 H29 119.2 . . ?
C30 C29 C28 121.7(2) . . ?
C30 C29 H29 119.2 . . ?
C29 C30 H30 120.4 . . ?
C29 C30 C31 119.2(2) . . ?
C31 C30 H30 120.4 . . ?
C30 C31 C32 124.6(2) . . ?
C30 C31 C39 118.0(2) . . ?
C39 C31 C32 117.4(2) . . ?
C31 C32 H32 119.1 . . ?
C33 C32 C31 121.7(2) . . ?
C33 C32 H32 119.1 . . ?
C32 C33 H33 118.8 . . ?
C32 C33 C34 122.4(2) . . ?
C34 C33 H33 118.8 . . ?
C35 C34 C33 126.1(2) . . ?
C35 C34 C38 117.5(2) . . ?
C38 C34 C33 116.4(2) . . ?
C34 C35 H35 120.2 . . ?
C36 C35 C34 119.6(2) . . ?
C36 C35 H35 120.2 . . ?
C35 C36 H36 119.8 . . ?
C35 C36 C37 120.4(2) . . ?
C37 C36 H36 119.8 . . ?
N3 C37 C36 122.6(2) . . ?
N3 C37 H37 118.7 . . ?
C36 C37 H37 118.7 . . ?
N3 C38 C34 123.4(2) . . ?
N3 C38 C39 114.98(16) . . ?
C34 C38 C39 121.7(2) . . ?
C27 C39 C31 124.1(2) . . ?
C27 C39 C38 115.50(17) . . ?
C38 C39 C31 120.34(18) . . ?

loop_
_geom_bond_atom_site_label_1
_geom_bond_atom_site_label_2
_geom_bond_distance
_geom_bond_site_symmetry_2
_geom_bond_publ_flag
Fe1 N1 1.9933(16) . ?
Fe1 N2 2.0216(15) . ?
Fe1 N3 1.9799(16) . ?
Fe1 C1 1.9586(17) . ?
Fe1 C14 1.9516(17) . ?
Fe1 C27 1.9443(18) . ?
K1 O1 2.8345(18) . ?
K1 O2 2.8587(18) . ?
K1 O3 2.7946(18) . ?
K1 O4 2.761(2) . ?
K1 O5 2.815(2) . ?
K1 O6 2.820(2) . ?
K1 N4 3.023(3) . ?
K1 N5 3.014(3) . ?
O1 C41 1.416(4) . ?
O1 C42 1.421(3) . ?
O2 C43 1.418(3) . ?
O2 C44 1.411(4) . ?
O3 C47 1.409(5) . ?
O3 C48 1.410(5) . ?
O4 C49 1.432(5) . ?
O4 C50 1.395(5) . ?
O5 C53 1.377(6) . ?
O5 C54 1.417(5) . ?
O6 C55 1.423(5) . ?
O6 C56 1.418(5) . ?
N4 C40 1.468(5) . ?
N4 C46 1.460(5) . ?
N4 C52 1.476(6) . ?
N5 C45 1.475(5) . ?
N5 C51 1.474(4) . ?
N5 C57 1.460(5) . ?
C40 H40A 0.9800 . ?
C40 H40B 0.9800 . ?
C40 C41 1.511(6) . ?
C41 H41A 0.9800 . ?
C41 H41B 0.9800 . ?
C42 H42A 0.9800 . ?
C42 H42B 0.9800 . ?
C42 C43 1.466(5) . ?
C43 H43A 0.9800 . ?
C43 H43B 0.9800 . ?
C44 H44A 0.9800 . ?
C44 H44B 0.9800 . ?
C44 C45 1.506(5) . ?
C45 H45A 0.9800 . ?
C45 H45B 0.9800 . ?
C46 H46A 0.9800 . ?
C46 H46B 0.9800 . ?
C46 C47 1.505(6) . ?
C47 H47A 0.9800 . ?
C47 H47B 0.9800 . ?
C48 H48A 0.9800 . ?
C48 H48B 0.9800 . ?
C48 C49 1.459(6) . ?
C49 H49A 0.9800 . ?
C49 H49B 0.9800 . ?
C50 H50A 0.9800 . ?
C50 H50B 0.9800 . ?
C50 C51 1.502(6) . ?
C51 H51A 0.9800 . ?
C51 H51B 0.9800 . ?
C52 H52A 0.9800 . ?
C52 H52B 0.9800 . ?
C52 C53 1.496(8) . ?
C53 H53A 0.9800 . ?
C53 H53B 0.9800 . ?
C54 H54A 0.9800 . ?
C54 H54B 0.9800 . ?
C54 C55 1.465(7) . ?
C55 H55A 0.9800 . ?
C55 H55B 0.9800 . ?
C56 H56A 0.9800 . ?
C56 H56B 0.9800 . ?
C56 C57 1.496(7) . ?
C57 H57A 0.9800 . ?
C57 H57B 0.9800 . ?
N1 C11 1.349(2) . ?
N1 C12 1.380(2) . ?
N2 C24 1.340(2) . ?
N2 C25 1.377(2) . ?
N3 C37 1.353(3) . ?
N3 C38 1.392(3) . ?
C1 C2 1.387(2) . ?
C1 C13 1.414(2) . ?
C2 H2 0.9400 . ?
C2 C3 1.397(3) . ?
C3 H3 0.9400 . ?
C3 C4 1.375(3) . ?
C4 H4 0.9400 . ?
C4 C5 1.400(3) . ?
C5 C6 1.438(3) . ?
C5 C13 1.413(2) . ?
C6 H6 0.9400 . ?
C6 C7 1.350(3) . ?
C7 H7 0.9400 . ?
C7 C8 1.433(3) . ?
C8 C9 1.407(3) . ?
C8 C12 1.414(2) . ?
C9 H9 0.9400 . ?
C9 C10 1.370(3) . ?
C10 H10 0.9400 . ?
C10 C11 1.397(3) . ?
C11 H11 0.9400 . ?
C12 C13 1.419(2) . ?
C14 C15 1.391(3) . ?
C14 C26 1.420(3) . ?
C15 H15 0.9400 . ?
C15 C16 1.406(3) . ?
C16 H16 0.9400 . ?
C16 C17 1.373(3) . ?
C17 H17 0.9400 . ?
C17 C18 1.403(3) . ?
C18 C19 1.436(3) . ?
C18 C26 1.412(3) . ?
C19 H19 0.9400 . ?
C19 C20 1.353(3) . ?
C20 H20 0.9400 . ?
C20 C21 1.434(3) . ?
C21 C22 1.397(3) . ?
C21 C25 1.403(3) . ?
C22 H22 0.9400 . ?
C22 C23 1.376(3) . ?
C23 H23 0.9400 . ?
C23 C24 1.395(3) . ?
C24 H24 0.9400 . ?
C25 C26 1.420(3) . ?
C27 C28 1.387(3) . ?
C27 C39 1.410(3) . ?
C28 H28 0.9400 . ?
C28 C29 1.396(3) . ?
C29 H29 0.9400 . ?
C29 C30 1.368(4) . ?
C30 H30 0.9400 . ?
C30 C31 1.390(4) . ?
C31 C32 1.434(3) . ?
C31 C39 1.418(3) . ?
C32 H32 0.9400 . ?
C32 C33 1.342(4) . ?
C33 H33 0.9400 . ?
C33 C34 1.441(4) . ?
C34 C35 1.398(4) . ?
C34 C38 1.411(3) . ?
C35 H35 0.9400 . ?
C35 C36 1.371(4) . ?
C36 H36 0.9400 . ?
C36 C37 1.400(3) . ?
C37 H37 0.9400 . ?
C38 C39 1.411(3) . ?

loop_
_geom_torsion_atom_site_label_1
_geom_torsion_atom_site_label_2
_geom_torsion_atom_site_label_3
_geom_torsion_atom_site_label_4
_geom_torsion
_geom_torsion_site_symmetry_1
_geom_torsion_site_symmetry_2
_geom_torsion_site_symmetry_3
_geom_torsion_site_symmetry_4
_geom_torsion_publ_flag
Fe1 N1 C11 C10 172.34(17) . . . . ?
Fe1 N1 C12 C8 -172.33(14) . . . . ?
Fe1 N1 C12 C13 8.0(2) . . . . ?
Fe1 N2 C24 C23 -175.19(14) . . . . ?
Fe1 N2 C25 C21 175.28(14) . . . . ?
Fe1 N2 C25 C26 -3.71(18) . . . . ?
Fe1 N3 C37 C36 175.43(17) . . . . ?
Fe1 N3 C38 C34 -176.19(16) . . . . ?
Fe1 N3 C38 C39 4.9(2) . . . . ?
Fe1 C1 C2 C3 -175.61(15) . . . . ?
Fe1 C1 C13 C5 173.98(13) . . . . ?
Fe1 C1 C13 C12 -5.98(19) . . . . ?
Fe1 C14 C15 C16 -179.08(15) . . . . ?
Fe1 C14 C26 C18 -178.79(15) . . . . ?
Fe1 C14 C26 C25 -0.1(2) . . . . ?
Fe1 C27 C28 C29 -179.10(17) . . . . ?
Fe1 C27 C39 C31 177.58(15) . . . . ?
Fe1 C27 C39 C38 -4.7(2) . . . . ?
K1 O1 C41 C40 -45.4(4) . . . . ?
K1 O1 C42 C43 53.4(3) . . . . ?
K1 O2 C43 C42 45.0(3) . . . . ?
K1 O2 C44 C45 -58.2(4) . . . . ?
K1 O3 C47 C46 -52.8(4) . . . . ?
K1 O3 C48 C49 53.1(4) . . . . ?
K1 O4 C49 C48 42.2(4) . . . . ?
K1 O4 C50 C51 -52.9(4) . . . . ?
K1 O5 C53 C52 -53.8(4) . . . . ?
K1 O5 C54 C55 43.8(3) . . . . ?
K1 O6 C55 C54 55.7(3) . . . . ?
K1 O6 C56 C57 -49.4(4) . . . . ?
K1 N4 C40 C41 -46.6(4) . . . . ?
K1 N4 C46 C47 -46.9(4) . . . . ?
K1 N4 C52 C53 -39.7(5) . . . . ?
K1 N5 C45 C44 -39.1(4) . . . . ?
K1 N5 C51 C50 -40.8(4) . . . . ?
K1 N5 C57 C56 -46.8(4) . . . . ?
O1 C42 C43 O2 -66.9(3) . . . . ?
O2 C44 C45 N5 67.1(5) . . . . ?
O3 C48 C49 O4 -64.9(4) . . . . ?
O4 C50 C51 N5 63.2(4) . . . . ?
O5 C54 C55 O6 -67.7(3) . . . . ?
O6 C56 C57 N5 66.5(5) . . . . ?
N4 C40 C41 O1 63.5(4) . . . . ?
N4 C46 C47 O3 70.2(5) . . . . ?
N4 C52 C53 O5 62.1(5) . . . . ?
C40 N4 C46 C47 -164.2(4) . . . . ?
C40 N4 C52 C53 79.8(5) . . . . ?
C41 O1 C42 C43 -168.8(3) . . . . ?
C42 O1 C41 C40 179.5(3) . . . . ?
C43 O2 C44 C45 170.5(3) . . . . ?
C44 O2 C43 C42 176.2(3) . . . . ?
C45 N5 C51 C50 79.2(4) . . . . ?
C45 N5 C57 C56 -166.9(4) . . . . ?
C46 N4 C40 C41 69.3(4) . . . . ?
C46 N4 C52 C53 -157.2(4) . . . . ?
C47 O3 C48 C49 -176.1(3) . . . . ?
C48 O3 C47 C46 178.6(4) . . . . ?
C49 O4 C50 C51 168.6(3) . . . . ?
C50 O4 C49 C48 -177.4(3) . . . . ?
C51 N5 C45 C44 -158.3(4) . . . . ?
C51 N5 C57 C56 71.8(5) . . . . ?
C52 N4 C40 C41 -167.3(4) . . . . ?
C52 N4 C46 C47 73.1(5) . . . . ?
C53 O5 C54 C55 -176.8(3) . . . . ?
C54 O5 C53 C52 169.0(3) . . . . ?
C55 O6 C56 C57 179.8(3) . . . . ?
C56 O6 C55 C54 -170.3(3) . . . . ?
C57 N5 C45 C44 79.9(5) . . . . ?
C57 N5 C51 C50 -158.9(4) . . . . ?
N1 C12 C13 C1 -1.4(2) . . . . ?
N1 C12 C13 C5 178.62(15) . . . . ?
N2 C25 C26 C14 2.5(2) . . . . ?
N2 C25 C26 C18 -178.66(16) . . . . ?
N3 C38 C39 C27 -0.2(2) . . . . ?
N3 C38 C39 C31 177.63(17) . . . . ?
C1 C2 C3 C4 1.5(3) . . . . ?
C2 C1 C13 C5 -3.3(2) . . . . ?
C2 C1 C13 C12 176.71(15) . . . . ?
C2 C3 C4 C5 -1.8(3) . . . . ?
C3 C4 C5 C6 -179.85(18) . . . . ?
C3 C4 C5 C13 -0.4(3) . . . . ?
C4 C5 C6 C7 177.53(19) . . . . ?
C4 C5 C13 C1 3.1(3) . . . . ?
C4 C5 C13 C12 -176.95(16) . . . . ?
C5 C6 C7 C8 -0.3(3) . . . . ?
C6 C5 C13 C1 -177.41(16) . . . . ?
C6 C5 C13 C12 2.5(2) . . . . ?
C6 C7 C8 C9 -177.5(2) . . . . ?
C6 C7 C8 C12 1.9(3) . . . . ?
C7 C8 C9 C10 178.4(2) . . . . ?
C7 C8 C12 N1 179.20(17) . . . . ?
C7 C8 C12 C13 -1.2(3) . . . . ?
C8 C9 C10 C11 1.9(4) . . . . ?
C8 C12 C13 C1 178.93(16) . . . . ?
C8 C12 C13 C5 -1.0(3) . . . . ?
C9 C8 C12 N1 -1.4(3) . . . . ?
C9 C8 C12 C13 178.24(18) . . . . ?
C9 C10 C11 N1 -0.7(4) . . . . ?
C11 N1 C12 C8 2.6(3) . . . . ?
C11 N1 C12 C13 -177.09(17) . . . . ?
C12 N1 C11 C10 -1.5(3) . . . . ?
C12 C8 C9 C10 -0.9(3) . . . . ?
C13 C1 C2 C3 1.0(3) . . . . ?
C13 C5 C6 C7 -1.9(3) . . . . ?
C14 C15 C16 C17 -2.1(3) . . . . ?
C15 C14 C26 C18 0.3(3) . . . . ?
C15 C14 C26 C25 179.02(16) . . . . ?
C15 C16 C17 C18 -0.4(3) . . . . ?
C16 C17 C18 C19 -175.2(2) . . . . ?
C16 C17 C18 C26 2.6(3) . . . . ?
C17 C18 C19 C20 179.4(2) . . . . ?
C17 C18 C26 C14 -2.6(3) . . . . ?
C17 C18 C26 C25 178.66(18) . . . . ?
C18 C19 C20 C21 1.5(4) . . . . ?
C19 C18 C26 C14 175.29(18) . . . . ?
C19 C18 C26 C25 -3.4(3) . . . . ?
C19 C20 C21 C22 178.3(2) . . . . ?
C19 C20 C21 C25 -2.6(3) . . . . ?
C20 C21 C22 C23 179.2(2) . . . . ?
C20 C21 C25 N2 -178.25(17) . . . . ?
C20 C21 C25 C26 0.7(3) . . . . ?
C21 C22 C23 C24 -0.7(3) . . . . ?
C21 C25 C26 C14 -176.46(16) . . . . ?
C21 C25 C26 C18 2.3(3) . . . . ?
C22 C21 C25 N2 0.9(3) . . . . ?
C22 C21 C25 C26 179.79(17) . . . . ?
C22 C23 C24 N2 0.4(3) . . . . ?
C24 N2 C25 C21 -1.2(2) . . . . ?
C24 N2 C25 C26 179.82(15) . . . . ?
C25 N2 C24 C23 0.6(3) . . . . ?
C25 C21 C22 C23 0.1(3) . . . . ?
C26 C14 C15 C16 2.1(3) . . . . ?
C26 C18 C19 C20 1.6(3) . . . . ?
C27 C28 C29 C30 1.0(4) . . . . ?
C28 C27 C39 C31 -1.8(3) . . . . ?
C28 C27 C39 C38 175.93(17) . . . . ?
C28 C29 C30 C31 -0.5(4) . . . . ?
C29 C30 C31 C32 -179.1(2) . . . . ?
C29 C30 C31 C39 -1.1(3) . . . . ?
C30 C31 C32 C33 176.2(2) . . . . ?
C30 C31 C39 C27 2.3(3) . . . . ?
C30 C31 C39 C38 -175.31(19) . . . . ?
C31 C32 C33 C34 -0.8(4) . . . . ?
C32 C31 C39 C27 -179.47(19) . . . . ?
C32 C31 C39 C38 2.9(3) . . . . ?
C32 C33 C34 C35 -177.8(3) . . . . ?
C32 C33 C34 C38 2.4(4) . . . . ?
C33 C34 C35 C36 177.8(2) . . . . ?
C33 C34 C38 N3 179.81(19) . . . . ?
C33 C34 C38 C39 -1.3(3) . . . . ?
C34 C35 C36 C37 1.9(4) . . . . ?
C34 C38 C39 C27 -179.13(18) . . . . ?
C34 C38 C39 C31 -1.3(3) . . . . ?
C35 C34 C38 N3 0.0(3) . . . . ?
C35 C34 C38 C39 178.85(19) . . . . ?
C35 C36 C37 N3 1.1(4) . . . . ?
C37 N3 C38 C34 2.8(3) . . . . ?
C37 N3 C38 C39 -176.10(17) . . . . ?
C38 N3 C37 C36 -3.4(3) . . . . ?
C38 C34 C35 C36 -2.4(3) . . . . ?
C39 C27 C28 C29 0.1(3) . . . . ?
C39 C31 C32 C33 -1.9(4) . . . . ?
